data_7155039
loop_
_publ_author_name
'Broadley, Kenneth J.'
'Burnell, Erica'
'Davies, Robin H.'
'Lee, Alan T. L.'
'Snee, Stephen'
'Thomas, Eric J.'

_publ_section_title
;
 The synthesis of a series of adenosine A3 receptor agonists.
;
_journal_issue 15
_journal_name_full 'Organic &amp; biomolecular chemistry'
_journal_page_first 3765
_journal_page_last 3781
_journal_paper_doi 10.1039/c6ob00244g
_journal_volume 14
_journal_year 2016
_chemical_formula_sum 'C10 H13 N3 O2'
_chemical_formula_weight 207.23
_chemical_name_systematic
; 
 ? 
;
_space_group_IT_number 4
_symmetry_cell_setting monoclinic
_symmetry_space_group_name_Hall 'P 2yb'
_symmetry_space_group_name_H-M 'P 1 21 1'
_atom_sites_solution_hydrogens geom
_atom_sites_solution_primary direct
_atom_sites_solution_secondary difmap
_audit_creation_method SHELXL-97
_audit_update_record
;
2015-12-14 deposited with the CCDC.
2016-03-14 downloaded from the CCDC.
;
_cell_angle_alpha 90.00
_cell_angle_beta 101.726(2)
_cell_angle_gamma 90.00
_cell_formula_units_Z 4
_cell_length_a 7.6207(7)
_cell_length_b 12.3266(12)
_cell_length_c 11.1367(11)
_cell_measurement_reflns_used 3369
_cell_measurement_temperature 100(2)
_cell_measurement_theta_max 26.21
_cell_measurement_theta_min 2.49
_cell_volume 1024.32(17)
_computing_cell_refinement 'Bruker SMART'
_computing_data_collection 'Bruker SMART'
_computing_data_reduction 'Bruker SAINT'
_computing_molecular_graphics 'Bruker SHELXTL'
_computing_publication_material 'Bruker SHELXTL'
_computing_structure_refinement 'SHELXL-97 (Sheldrick, 1997)'
_computing_structure_solution 'SHELXS-97 (Sheldrick, 1990)'
_diffrn_ambient_temperature 100(2)
_diffrn_measured_fraction_theta_full 0.999
_diffrn_measured_fraction_theta_max 0.999
_diffrn_measurement_device_type 'CCD area detector'
_diffrn_measurement_method 'phi and omega scans'
_diffrn_radiation_monochromator graphite
_diffrn_radiation_source 'fine-focus sealed tube'
_diffrn_radiation_type MoK\a
_diffrn_radiation_wavelength 0.71073
_diffrn_reflns_av_R_equivalents 0.0722
_diffrn_reflns_av_sigmaI/netI 0.0517
_diffrn_reflns_limit_h_max 9
_diffrn_reflns_limit_h_min -9
_diffrn_reflns_limit_k_max 15
_diffrn_reflns_limit_k_min -15
_diffrn_reflns_limit_l_max 13
_diffrn_reflns_limit_l_min -13
_diffrn_reflns_number 8195
_diffrn_reflns_theta_full 26.40
_diffrn_reflns_theta_max 26.40
_diffrn_reflns_theta_min 1.87
_exptl_absorpt_coefficient_mu 0.096
_exptl_absorpt_correction_T_max 0.9857
_exptl_absorpt_correction_T_min 0.9670
_exptl_absorpt_correction_type none
_exptl_crystal_colour colourless
_exptl_crystal_density_diffrn 1.344
_exptl_crystal_density_method 'not measured'
_exptl_crystal_description needle
_exptl_crystal_F_000 440
_exptl_crystal_size_max 0.35
_exptl_crystal_size_mid 0.20
_exptl_crystal_size_min 0.15
_refine_diff_density_max 0.234
_refine_diff_density_min -0.162
_refine_diff_density_rms 0.043
_refine_ls_abs_structure_details 'Flack H D (1983), Acta Cryst. A39, 876-881'
_refine_ls_abs_structure_Flack -2.0(12)
_refine_ls_extinction_method none
_refine_ls_goodness_of_fit_ref 1.004
_refine_ls_hydrogen_treatment constr
_refine_ls_matrix_type full
_refine_ls_number_parameters 279
_refine_ls_number_reflns 2197
_refine_ls_number_restraints 1
_refine_ls_restrained_S_all 1.004
_refine_ls_R_factor_all 0.0407
_refine_ls_R_factor_gt 0.0350
_refine_ls_shift/su_max 0.001
_refine_ls_shift/su_mean 0.000
_refine_ls_structure_factor_coef Fsqd
_refine_ls_weighting_details 'calc w=1/[\s^2^(Fo^2^)+(0.0537P)^2^+0.0000P] where P=(Fo^2^+2Fc^2^)/3'
_refine_ls_weighting_scheme calc
_refine_ls_wR_factor_gt 0.0883
_refine_ls_wR_factor_ref 0.0902
_reflns_number_gt 1928
_reflns_number_total 2197
_reflns_threshold_expression >2sigma(I)
_cod_data_source_file c6ob00244g3.cif
_cod_data_source_block s2508m
_cod_depositor_comments
;
The following automatic conversions were performed:

'_symmetry_cell_setting' value 'Monoclinic' changed to 'monoclinic'
according to
/usr/data/users/saulius/crontab/automatic-downloads/rss-feeds/RSC/lib/dictionaries/cif_core.dic
dictionary named 'cif_core.dic' version 2.4.2 from 2011-04-26.

Automatic conversion script
Id: cif_fix_values 4268 2015-11-12 08:31:59Z antanas 

 Adding full bibliography for 7155038--7155040.cif.
;
_cod_original_sg_symbol_H-M P2(1)
_cod_database_code 7155039

loop_
_symmetry_equiv_pos_as_xyz
'x, y, z'
'-x, y+1/2, -z'

loop_
_atom_site_label
_atom_site_type_symbol
_atom_site_fract_x
_atom_site_fract_y
_atom_site_fract_z
_atom_site_U_iso_or_equiv
_atom_site_adp_type
_atom_site_occupancy
_atom_site_symmetry_multiplicity
_atom_site_calc_flag
_atom_site_refinement_flags
O1 O 0.9998(2) 0.17075(13) 0.69956(15) 0.0217(4) Uani 1 1 d .
O2 O 1.2640(2) -0.10546(14) 0.90500(18) 0.0294(4) Uani 1 1 d .
H2 H 1.2071 -0.1515 0.9377 0.044 Uiso 1 1 calc R
N1 N 0.9048(3) 0.31823(18) 0.5790(2) 0.0279(5) Uani 1 1 d .
N2 N 0.8840(3) 0.31348(18) 0.78876(19) 0.0241(5) Uani 1 1 d .
N3 N 0.9200(3) 0.23382(17) 0.99156(19) 0.0225(5) Uani 1 1 d .
C1 C 0.9264(3) 0.2732(2) 0.6891(2) 0.0217(5) Uani 1 1 d .
C2 C 0.9328(3) 0.23172(19) 0.8747(2) 0.0206(5) Uani 1 1 d .
C3 C 1.0033(3) 0.14493(19) 0.8205(2) 0.0198(5) Uani 1 1 d .
C4 C 1.0665(3) 0.05219(18) 0.8829(2) 0.0204(5) Uani 1 1 d .
C5 C 1.0525(3) 0.0539(2) 1.0064(2) 0.0227(6) Uani 1 1 d .
H5 H 1.0930 -0.0069 1.0568 0.027 Uiso 1 1 calc R
C6 C 0.9806(3) 0.14298(19) 1.0571(2) 0.0215(5) Uani 1 1 d .
C7 C 0.8234(5) 0.4245(2) 0.5578(3) 0.0420(8) Uani 1 1 d .
H7A H 0.7675 0.4439 0.6267 0.063 Uiso 1 1 calc R
H7B H 0.7321 0.4233 0.4819 0.063 Uiso 1 1 calc R
H7C H 0.9156 0.4781 0.5504 0.063 Uiso 1 1 calc R
C8 C 0.9650(4) 0.2658(2) 0.4776(2) 0.0304(6) Uani 1 1 d .
H8A H 1.0421 0.3156 0.4433 0.046 Uiso 1 1 calc R
H8B H 0.8608 0.2464 0.4140 0.046 Uiso 1 1 calc R
H8C H 1.0325 0.2001 0.5071 0.046 Uiso 1 1 calc R
C9 C 1.1425(3) -0.0415(2) 0.8223(2) 0.0243(6) Uani 1 1 d .
H9A H 1.0426 -0.0879 0.7805 0.029 Uiso 1 1 calc R
H9B H 1.2041 -0.0126 0.7589 0.029 Uiso 1 1 calc R
C10 C 0.9706(4) 0.1453(2) 1.1895(2) 0.0291(6) Uani 1 1 d .
H10A H 1.0034 0.0740 1.2261 0.044 Uiso 1 1 calc R
H10B H 0.8482 0.1634 1.1974 0.044 Uiso 1 1 calc R
H10C H 1.0537 0.2002 1.2321 0.044 Uiso 1 1 calc R
O3 O 0.4923(2) 0.15446(13) 0.80505(15) 0.0206(4) Uani 1 1 d .
O4 O 0.7379(2) -0.13452(14) 0.67571(16) 0.0253(4) Uani 1 1 d .
H4 H 0.6721 -0.1672 0.6172 0.038 Uiso 1 1 calc R
N4 N 0.3810(3) 0.29915(17) 0.8949(2) 0.0241(5) Uani 1 1 d .
N5 N 0.3998(3) 0.30247(18) 0.68420(19) 0.0223(5) Uani 1 1 d .
N6 N 0.4598(3) 0.22543(16) 0.49533(19) 0.0216(5) Uani 1 1 d .
C11 C 0.4217(3) 0.25840(19) 0.7937(2) 0.0208(5) Uani 1 1 d .
C12 C 0.4595(3) 0.22220(19) 0.6147(2) 0.0199(5) Uani 1 1 d .
C13 C 0.5169(3) 0.13256(18) 0.6887(2) 0.0186(5) Uani 1 1 d .
C14 C 0.5821(3) 0.0394(2) 0.6453(2) 0.0200(5) Uani 1 1 d .
C15 C 0.5860(3) 0.0442(2) 0.5202(2) 0.0228(5) Uani 1 1 d .
H15 H 0.6323 -0.0156 0.4827 0.027 Uiso 1 1 calc R
C16 C 0.5237(3) 0.1343(2) 0.4496(2) 0.0233(6) Uani 1 1 d .
C17 C 0.4126(3) 0.2396(2) 1.0105(2) 0.0260(6) Uani 1 1 d .
H17A H 0.4116 0.1615 0.9938 0.039 Uiso 1 1 calc R
H17B H 0.3182 0.2570 1.0554 0.039 Uiso 1 1 calc R
H17C H 0.5294 0.2602 1.0599 0.039 Uiso 1 1 calc R
C18 C 0.3242(4) 0.4121(2) 0.8964(3) 0.0278(6) Uani 1 1 d .
H18A H 0.4252 0.4567 0.9374 0.042 Uiso 1 1 calc R
H18B H 0.2259 0.4178 0.9407 0.042 Uiso 1 1 calc R
H18C H 0.2833 0.4377 0.8120 0.042 Uiso 1 1 calc R
C19 C 0.6350(3) -0.0590(2) 0.7261(2) 0.0225(5) Uani 1 1 d .
H19A H 0.7042 -0.0347 0.8066 0.027 Uiso 1 1 calc R
H19B H 0.5250 -0.0953 0.7402 0.027 Uiso 1 1 calc R
C20 C 0.5161(4) 0.1346(2) 0.3140(3) 0.0298(6) Uani 1 1 d .
H20A H 0.3908 0.1363 0.2703 0.045 Uiso 1 1 calc R
H20B H 0.5740 0.0689 0.2910 0.045 Uiso 1 1 calc R
H20C H 0.5787 0.1987 0.2919 0.045 Uiso 1 1 calc R

loop_
_atom_site_aniso_label
_atom_site_aniso_U_11
_atom_site_aniso_U_22
_atom_site_aniso_U_33
_atom_site_aniso_U_23
_atom_site_aniso_U_13
_atom_site_aniso_U_12
O1 0.0244(9) 0.0162(8) 0.0248(10) 0.0003(7) 0.0053(7) 0.0018(7)
O2 0.0257(9) 0.0219(9) 0.0418(11) 0.0095(8) 0.0095(8) 0.0046(7)
N1 0.0321(11) 0.0237(11) 0.0268(13) 0.0035(10) 0.0033(9) 0.0047(10)
N2 0.0260(10) 0.0188(11) 0.0272(12) 0.0003(9) 0.0045(9) 0.0023(9)
N3 0.0252(11) 0.0178(10) 0.0246(12) -0.0040(9) 0.0057(9) -0.0024(9)
C1 0.0190(11) 0.0193(12) 0.0256(13) -0.0012(10) 0.0014(9) -0.0004(9)
C2 0.0194(11) 0.0154(11) 0.0261(14) -0.0021(10) 0.0022(10) -0.0033(10)
C3 0.0189(11) 0.0187(12) 0.0221(14) -0.0017(10) 0.0047(10) -0.0032(10)
C4 0.0194(11) 0.0157(12) 0.0260(14) -0.0010(10) 0.0046(10) -0.0045(10)
C5 0.0236(13) 0.0173(12) 0.0269(15) 0.0012(10) 0.0043(11) -0.0041(10)
C6 0.0204(11) 0.0178(12) 0.0258(15) 0.0004(10) 0.0036(10) -0.0048(10)
C7 0.0608(19) 0.0291(15) 0.0334(17) 0.0064(12) 0.0034(15) 0.0175(14)
C8 0.0356(14) 0.0346(15) 0.0221(14) 0.0017(11) 0.0082(11) 0.0004(12)
C9 0.0243(12) 0.0182(12) 0.0318(15) -0.0018(11) 0.0088(11) 0.0004(10)
C10 0.0365(14) 0.0256(14) 0.0264(16) -0.0007(11) 0.0091(12) -0.0032(12)
O3 0.0248(9) 0.0149(8) 0.0224(10) -0.0001(7) 0.0053(7) -0.0006(7)
O4 0.0262(9) 0.0192(9) 0.0281(10) -0.0043(7) 0.0003(7) 0.0038(7)
N4 0.0298(10) 0.0185(10) 0.0249(12) -0.0007(9) 0.0076(9) 0.0002(9)
N5 0.0233(10) 0.0196(10) 0.0240(11) -0.0019(9) 0.0045(8) -0.0009(9)
N6 0.0237(11) 0.0167(10) 0.0252(12) 0.0030(9) 0.0070(9) 0.0002(8)
C11 0.0196(11) 0.0158(12) 0.0265(14) 0.0014(10) 0.0039(10) -0.0019(9)
C12 0.0190(11) 0.0156(12) 0.0249(13) -0.0012(10) 0.0037(10) -0.0012(10)
C13 0.0194(11) 0.0166(12) 0.0197(13) 0.0006(9) 0.0038(10) -0.0022(9)
C14 0.0186(11) 0.0162(11) 0.0240(14) 0.0001(10) 0.0016(10) -0.0019(9)
C15 0.0229(12) 0.0193(12) 0.0273(15) -0.0013(10) 0.0074(10) 0.0007(10)
C16 0.0227(12) 0.0212(13) 0.0270(15) 0.0005(10) 0.0069(10) 0.0004(10)
C17 0.0331(13) 0.0228(13) 0.0233(13) 0.0003(10) 0.0087(11) -0.0065(11)
C18 0.0330(14) 0.0202(13) 0.0313(15) -0.0051(11) 0.0091(11) 0.0040(11)
C19 0.0263(12) 0.0152(11) 0.0252(14) 0.0004(10) 0.0033(10) 0.0022(10)
C20 0.0366(14) 0.0274(14) 0.0272(16) 0.0029(11) 0.0108(12) 0.0065(12)

loop_
_atom_type_symbol
_atom_type_description
_atom_type_scat_dispersion_real
_atom_type_scat_dispersion_imag
_atom_type_scat_source
C C 0.0033 0.0016 'International Tables Vol C Tables 4.2.6.8 and 6.1.1.4'
H H 0.0000 0.0000 'International Tables Vol C Tables 4.2.6.8 and 6.1.1.4'
N N 0.0061 0.0033 'International Tables Vol C Tables 4.2.6.8 and 6.1.1.4'
O O 0.0106 0.0060 'International Tables Vol C Tables 4.2.6.8 and 6.1.1.4'

loop_
_geom_angle_atom_site_label_1
_geom_angle_atom_site_label_2
_geom_angle_atom_site_label_3
_geom_angle
C1 O1 C3 102.77(18)
C9 O2 H2 109.5
C1 N1 C7 119.9(2)
C1 N1 C8 122.2(2)
C7 N1 C8 117.9(2)
C1 N2 C2 103.3(2)
C2 N3 C6 115.1(2)
N2 C1 N1 128.1(2)
N2 C1 O1 116.1(2)
N1 C1 O1 115.8(2)
N3 C2 N2 126.9(2)
N3 C2 C3 123.6(2)
N2 C2 C3 109.5(2)
C4 C3 O1 128.4(2)
C4 C3 C2 123.3(2)
O1 C3 C2 108.3(2)
C3 C4 C5 113.2(2)
C3 C4 C9 122.5(2)
C5 C4 C9 124.3(2)
C6 C5 C4 121.6(2)
C6 C5 H5 119.2
C4 C5 H5 119.2
N3 C6 C5 123.1(2)
N3 C6 C10 115.6(2)
C5 C6 C10 121.2(2)
N1 C7 H7A 109.5
N1 C7 H7B 109.5
H7A C7 H7B 109.5
N1 C7 H7C 109.5
H7A C7 H7C 109.5
H7B C7 H7C 109.5
N1 C8 H8A 109.5
N1 C8 H8B 109.5
H8A C8 H8B 109.5
N1 C8 H8C 109.5
H8A C8 H8C 109.5
H8B C8 H8C 109.5
O2 C9 C4 113.4(2)
O2 C9 H9A 108.9
C4 C9 H9A 108.9
O2 C9 H9B 108.9
C4 C9 H9B 108.9
H9A C9 H9B 107.7
C6 C10 H10A 109.5
C6 C10 H10B 109.5
H10A C10 H10B 109.5
C6 C10 H10C 109.5
H10A C10 H10C 109.5
H10B C10 H10C 109.5
C13 O3 C11 102.73(18)
C19 O4 H4 109.5
C11 N4 C17 122.3(2)
C11 N4 C18 119.5(2)
C17 N4 C18 117.8(2)
C11 N5 C12 103.2(2)
C12 N6 C16 115.0(2)
N5 C11 N4 128.6(2)
N5 C11 O3 116.2(2)
N4 C11 O3 115.2(2)
N6 C12 N5 127.1(2)
N6 C12 C13 123.3(2)
N5 C12 C13 109.6(2)
O3 C13 C14 128.5(2)
O3 C13 C12 108.3(2)
C14 C13 C12 123.1(2)
C13 C14 C15 113.3(2)
C13 C14 C19 122.1(2)
C15 C14 C19 124.6(2)
C16 C15 C14 121.6(2)
C16 C15 H15 119.2
C14 C15 H15 119.2
N6 C16 C15 123.7(2)
N6 C16 C20 115.5(2)
C15 C16 C20 120.7(2)
N4 C17 H17A 109.5
N4 C17 H17B 109.5
H17A C17 H17B 109.5
N4 C17 H17C 109.5
H17A C17 H17C 109.5
H17B C17 H17C 109.5
N4 C18 H18A 109.5
N4 C18 H18B 109.5
H18A C18 H18B 109.5
N4 C18 H18C 109.5
H18A C18 H18C 109.5
H18B C18 H18C 109.5
O4 C19 C14 113.3(2)
O4 C19 H19A 108.9
C14 C19 H19A 108.9
O4 C19 H19B 108.9
C14 C19 H19B 108.9
H19A C19 H19B 107.7
C16 C20 H20A 109.5
C16 C20 H20B 109.5
H20A C20 H20B 109.5
C16 C20 H20C 109.5
H20A C20 H20C 109.5
H20B C20 H20C 109.5

loop_
_geom_bond_atom_site_label_1
_geom_bond_atom_site_label_2
_geom_bond_distance
O1 C1 1.377(3)
O1 C3 1.379(3)
O2 C9 1.408(3)
O2 H2 0.8400
N1 C1 1.325(3)
N1 C7 1.448(3)
N1 C8 1.454(3)
N2 C1 1.315(3)
N2 C2 1.388(3)
N3 C2 1.325(3)
N3 C6 1.365(3)
C2 C3 1.389(3)
C3 C4 1.373(3)
C4 C5 1.401(4)
C4 C9 1.511(4)
C5 C6 1.396(4)
C5 H5 0.9500
C6 C10 1.493(4)
C7 H7A 0.9800
C7 H7B 0.9800
C7 H7C 0.9800
C8 H8A 0.9800
C8 H8B 0.9800
C8 H8C 0.9800
C9 H9A 0.9900
C9 H9B 0.9900
C10 H10A 0.9800
C10 H10B 0.9800
C10 H10C 0.9800
O3 C13 1.374(3)
O3 C11 1.385(3)
O4 C19 1.405(3)
O4 H4 0.8400
N4 C11 1.328(3)
N4 C17 1.459(3)
N4 C18 1.460(3)
N5 C11 1.314(3)
N5 C12 1.388(3)
N6 C12 1.331(3)
N6 C16 1.363(3)
C12 C13 1.394(3)
C13 C14 1.377(3)
C14 C15 1.402(4)
C14 C19 1.515(3)
C15 C16 1.387(3)
C15 H15 0.9500
C16 C20 1.500(4)
C17 H17A 0.9800
C17 H17B 0.9800
C17 H17C 0.9800
C18 H18A 0.9800
C18 H18B 0.9800
C18 H18C 0.9800
C19 H19A 0.9900
C19 H19B 0.9900
C20 H20A 0.9800
C20 H20B 0.9800
C20 H20C 0.9800

loop_
_geom_hbond_atom_site_label_D
_geom_hbond_atom_site_label_H
_geom_hbond_atom_site_label_A
_geom_hbond_distance_DH
_geom_hbond_distance_HA
_geom_hbond_distance_DA
_geom_hbond_angle_DHA
_geom_hbond_site_symmetry_A
O4 H4 N6 0.84 1.95 2.777(3) 166.0 2_646
O2 H2 N3 0.84 1.97 2.806(3) 176.5 2_747

loop_
_geom_torsion_atom_site_label_1
_geom_torsion_atom_site_label_2
_geom_torsion_atom_site_label_3
_geom_torsion_atom_site_label_4
_geom_torsion
C2 N2 C1 N1 179.0(2)
C2 N2 C1 O1 0.1(3)
C7 N1 C1 N2 -0.8(4)
C8 N1 C1 N2 177.5(2)
C7 N1 C1 O1 178.0(2)
C8 N1 C1 O1 -3.7(3)
C3 O1 C1 N2 -0.1(3)
C3 O1 C1 N1 -179.1(2)
C6 N3 C2 N2 -179.0(2)
C6 N3 C2 C3 -0.4(3)
C1 N2 C2 N3 178.6(2)
C1 N2 C2 C3 -0.1(3)
C1 O1 C3 C4 -178.7(2)
C1 O1 C3 C2 0.1(2)
N3 C2 C3 C4 0.2(4)
N2 C2 C3 C4 178.9(2)
N3 C2 C3 O1 -178.7(2)
N2 C2 C3 O1 0.0(3)
O1 C3 C4 C5 178.8(2)
C2 C3 C4 C5 0.1(3)
O1 C3 C4 C9 -1.4(4)
C2 C3 C4 C9 179.9(2)
C3 C4 C5 C6 0.0(3)
C9 C4 C5 C6 -179.9(2)
C2 N3 C6 C5 0.5(3)
C2 N3 C6 C10 178.7(2)
C4 C5 C6 N3 -0.3(4)
C4 C5 C6 C10 -178.4(2)
C3 C4 C9 O2 154.9(2)
C5 C4 C9 O2 -25.3(3)
C12 N5 C11 N4 -177.9(2)
C12 N5 C11 O3 0.2(3)
C17 N4 C11 N5 179.6(2)
C18 N4 C11 N5 -8.4(4)
C17 N4 C11 O3 1.5(3)
C18 N4 C11 O3 173.4(2)
C13 O3 C11 N5 0.2(2)
C13 O3 C11 N4 178.59(19)
C16 N6 C12 N5 -179.0(2)
C16 N6 C12 C13 -0.9(3)
C11 N5 C12 N6 177.7(2)
C11 N5 C12 C13 -0.6(3)
C11 O3 C13 C14 -179.1(2)
C11 O3 C13 C12 -0.6(2)
N6 C12 C13 O3 -177.63(19)
N5 C12 C13 O3 0.7(3)
N6 C12 C13 C14 1.0(4)
N5 C12 C13 C14 179.4(2)
O3 C13 C14 C15 178.8(2)
C12 C13 C14 C15 0.4(3)
O3 C13 C14 C19 1.5(4)
C12 C13 C14 C19 -176.9(2)
C13 C14 C15 C16 -1.9(3)
C19 C14 C15 C16 175.3(2)
C12 N6 C16 C15 -0.6(3)
C12 N6 C16 C20 177.0(2)
C14 C15 C16 N6 2.1(4)
C14 C15 C16 C20 -175.4(2)
C13 C14 C19 O4 -165.2(2)
C15 C14 C19 O4 17.8(3)
